data_4335529
loop_
_publ_author_name
'Min Ren'
'Dawid Pinkowicz'
'Minyoung Yoon'
'Kimoon Kim'
'Li-Min Zheng'
'Brian K. Breedlove'
'Masahiro Yamashita'

_publ_section_title
;
 Dy(III) Single-Ion Magnet Showing Extreme Sensitivity to (De)hydration
;
_journal_name_full 'Inorganic Chemistry'
_journal_page_first 8342
_journal_page_last 8348
_journal_paper_doi 10.1021/ic400430q
_journal_volume 52
_journal_year 2013
_chemical_formula_sum 'C36 H36 Dy N27 O33'
_chemical_formula_weight 1537.42
_chemical_name_systematic
;
 ?
;
_space_group_IT_number 33
_symmetry_cell_setting orthorhombic
_symmetry_space_group_name_Hall 'P 2c -2n'
_symmetry_space_group_name_H-M 'P n a 21'
_atom_sites_solution_hydrogens geom
_atom_sites_solution_primary direct
_atom_sites_solution_secondary difmap
_audit_creation_method SHELXL-97
_cell_angle_alpha 90.00
_cell_angle_beta 90.00
_cell_angle_gamma 90.00
_cell_formula_units_Z 4
_cell_length_a 32.006(8)
_cell_length_b 14.851(4)
_cell_length_c 11.859(3)
_cell_measurement_temperature 269(1)
_cell_volume 5637(3)
_computing_structure_refinement 'SHELXL-97 (Sheldrick, 2008)'
_diffrn_ambient_temperature 269(1)
_diffrn_measured_fraction_theta_full 0.998
_diffrn_measured_fraction_theta_max 0.998
_diffrn_radiation_monochromator graphite
_diffrn_radiation_source 'fine-focus sealed tube'
_diffrn_radiation_type MoK\a
_diffrn_radiation_wavelength 0.71073
_diffrn_reflns_av_R_equivalents 0.0404
_diffrn_reflns_av_sigmaI/netI 0.0420
_diffrn_reflns_limit_h_max 44
_diffrn_reflns_limit_h_min -44
_diffrn_reflns_limit_k_max 20
_diffrn_reflns_limit_k_min -20
_diffrn_reflns_limit_l_max 16
_diffrn_reflns_limit_l_min -16
_diffrn_reflns_number 60437
_diffrn_reflns_theta_full 29.50
_diffrn_reflns_theta_max 29.50
_diffrn_reflns_theta_min 2.14
_exptl_absorpt_coefficient_mu 1.450
_exptl_absorpt_correction_T_max 0.7602
_exptl_absorpt_correction_T_min 0.7131
_exptl_absorpt_correction_type multi-scan
_exptl_absorpt_process_details '(DENZO-SMN; Otwinowski & Minor, 1997)'
_exptl_crystal_colour colorless
_exptl_crystal_density_diffrn 1.812
_exptl_crystal_description block
_exptl_crystal_F_000 3084
_exptl_crystal_size_max 0.25
_exptl_crystal_size_mid 0.25
_exptl_crystal_size_min 0.20
_refine_diff_density_max 1.712
_refine_diff_density_min -1.787
_refine_diff_density_rms 0.133
_refine_ls_abs_structure_details 'Flack H D (1983), Acta Cryst. A39, 876-881'
_refine_ls_abs_structure_Flack 0.577(10)
_refine_ls_extinction_method none
_refine_ls_goodness_of_fit_ref 1.072
_refine_ls_hydrogen_treatment riding
_refine_ls_matrix_type full
_refine_ls_number_parameters 875
_refine_ls_number_reflns 15601
_refine_ls_number_restraints 38
_refine_ls_restrained_S_all 1.093
_refine_ls_R_factor_all 0.0660
_refine_ls_R_factor_gt 0.0499
_refine_ls_shift/su_max 0.002
_refine_ls_shift/su_mean 0.000
_refine_ls_structure_factor_coef Fsqd
_refine_ls_weighting_details 'calc w=1/[\s^2^(Fo^2^)+(0.0681P)^2^+9.2529P] where P=(Fo^2^+2Fc^2^)/3'
_refine_ls_weighting_scheme calc
_refine_ls_wR_factor_gt 0.1195
_refine_ls_wR_factor_ref 0.1279
_reflns_number_gt 12986
_reflns_number_total 15601
_reflns_threshold_expression >2\s(I)
_cod_data_source_file ic400430q_si_002.cif
_cod_data_source_block e1
_cod_database_code 4335529

loop_
_symmetry_equiv_pos_as_xyz
'x, y, z'
'-x, -y, z+1/2'
'-x+1/2, y+1/2, z+1/2'
'x+1/2, -y+1/2, z'

loop_
_atom_site_label
_atom_site_type_symbol
_atom_site_fract_x
_atom_site_fract_y
_atom_site_fract_z
_atom_site_U_iso_or_equiv
_atom_site_adp_type
_atom_site_occupancy
_atom_site_symmetry_multiplicity
_atom_site_calc_flag
_atom_site_refinement_flags
Dy1 Dy 0.123250(6) 0.381973(13) 0.00039(5) 0.02324(6) Uani 1 1 d .
O93 O 0.1274(3) -0.0923(6) -0.0978(7) 0.101(3) Uani 1 1 d .
O91 O 0.0098(3) 0.7483(7) 1.3448(8) 0.099(3) Uani 1 1 d .
O01 O 0.09513(13) 0.4891(3) 0.6541(3) 0.0335(9) Uani 1 1 d .
O02 O 0.18817(14) 0.3632(3) 0.7080(4) 0.0358(10) Uani 1 1 d .
O08 O 0.23402(13) 0.3578(3) 0.2190(3) 0.0348(10) Uani 1 1 d .
O09 O 0.24028(16) 0.1240(4) 0.2223(4) 0.0442(12) Uani 1 1 d .
O03 O 0.19206(16) 0.1357(3) 0.7168(4) 0.0403(11) Uani 1 1 d .
O04 O 0.10153(16) 0.0188(4) 0.6498(4) 0.0456(12) Uani 1 1 d .
O05 O 0.01044(15) 0.1252(3) 0.5865(4) 0.0371(10) Uani 1 1 d .
O06 O 0.01147(14) 0.3597(3) 0.5813(4) 0.0350(10) Uani 1 1 d .
O12 O 0.06043(12) 0.3678(2) 0.0950(3) 0.0246(8) Uani 1 1 d .
O10 O 0.15379(16) -0.0013(4) 0.1549(4) 0.0458(12) Uani 1 1 d .
O11 O 0.06318(17) 0.1235(3) 0.0966(5) 0.0456(12) Uani 1 1 d .
O23 O 0.15545(18) 0.3013(4) 0.1486(5) 0.0630(16) Uani 1 1 d .
O43 O 0.16351(15) 0.7512(4) -0.3754(5) 0.0502(13) Uani 1 1 d .
O42 O 0.1103(2) 0.8052(4) -0.2858(5) 0.0621(16) Uani 1 1 d .
O41 O 0.10175(19) 0.7269(5) -0.4340(6) 0.073(2) Uani 1 1 d .
O52 O 0.1363(2) -0.2206(7) 0.0795(6) 0.099(3) Uani 1 1 d .
O51 O 0.1461(2) -0.2667(6) 0.2468(6) 0.085(3) Uani 1 1 d .
O24 O 0.18763(15) 0.3371(4) -0.0722(4) 0.0472(12) Uani 1 1 d .
O07 O 0.14274(13) 0.4837(3) 0.1477(3) 0.0325(9) Uani 1 1 d .
N3 N 0.07760(13) 0.5386(3) 0.4757(3) 0.0210(9) Uani 1 1 d .
N4 N 0.14463(13) 0.5359(3) 0.5229(3) 0.0229(10) Uani 1 1 d .
N5 N 0.22792(15) 0.4574(3) 0.3692(4) 0.0264(10) Uani 1 1 d .
N6 N 0.20913(14) 0.4592(3) 0.5673(4) 0.0230(9) Uani 1 1 d .
N7 N 0.24415(15) 0.3312(3) 0.5934(4) 0.0232(10) Uani 1 1 d .
N8 N 0.24648(16) 0.1684(3) 0.5986(4) 0.0249(10) Uani 1 1 d .
N9 N 0.26451(17) 0.1664(4) 0.3976(4) 0.0301(12) Uani 1 1 d .
N10 N 0.26320(17) 0.3306(4) 0.3933(4) 0.0291(12) Uani 1 1 d .
N11 N 0.23383(16) 0.0323(4) 0.3800(5) 0.0313(11) Uani 1 1 d .
N12 N 0.21445(16) 0.0372(3) 0.5783(4) 0.0278(10) Uani 1 1 d .
N13 N 0.15086(16) -0.0440(4) 0.5296(4) 0.0333(12) Uani 1 1 d .
N14 N 0.08395(15) -0.0464(3) 0.4799(4) 0.0286(11) Uani 1 1 d .
N15 N 0.01933(16) 0.0306(3) 0.4358(4) 0.0293(10) Uani 1 1 d .
N16 N -0.01449(16) 0.1592(3) 0.4100(4) 0.0251(10) Uani 1 1 d .
N17 N -0.01498(14) 0.3227(3) 0.4061(3) 0.0220(9) Uani 1 1 d .
N18 N 0.01440(14) 0.4571(3) 0.4307(4) 0.0228(9) Uani 1 1 d .
N19 N 0.03306(13) 0.4614(3) 0.2298(4) 0.0210(8) Uani 1 1 d .
N20 N 0.00556(13) 0.3250(3) 0.2083(4) 0.0195(8) Uani 1 1 d .
N21 N 0.00853(14) 0.1622(3) 0.2139(4) 0.0228(9) Uani 1 1 d .
N22 N 0.04096(16) 0.0306(3) 0.2371(4) 0.0291(10) Uani 1 1 d .
N23 N 0.10465(15) -0.0503(3) 0.2813(4) 0.0272(10) Uani 1 1 d .
N24 N 0.17181(17) -0.0523(4) 0.3308(4) 0.0354(12) Uani 1 1 d .
O32 O 0.08954(12) 0.5256(3) -0.0569(3) 0.0308(8) Uani 1 1 d .
O31 O 0.12393(17) 0.6342(3) -0.1388(7) 0.0589(17) Uani 1 1 d .
O21 O 0.09658(18) 0.3635(3) -0.1824(4) 0.0440(11) Uani 1 1 d .
N40 N 0.12519(16) 0.7597(4) -0.3634(5) 0.0338(11) Uani 1 1 d .
O53 O 0.08457(15) -0.2556(3) 0.1848(5) 0.0478(13) Uani 1 1 d .
N50 N 0.12236(16) -0.2516(3) 0.1677(5) 0.0340(12) Uani 1 1 d .
C1 C 0.13505(17) 0.5160(3) 0.2404(4) 0.0215(10) Uani 1 1 d .
N100 N 0.09635(14) 0.5411(3) 0.2764(3) 0.0207(9) Uani 1 1 d .
C3 C 0.09762(16) 0.5882(3) 0.3846(4) 0.0185(9) Uani 1 1 d .
H35 H 0.0876 0.6504 0.3791 0.022 Uiso 1 1 calc R
C4 C 0.10506(18) 0.5174(4) 0.5608(4) 0.0238(10) Uani 1 1 d .
C5 C 0.14444(16) 0.5828(4) 0.4173(4) 0.0190(9) Uani 1 1 d .
H1 H 0.1567 0.6430 0.4247 0.023 Uiso 1 1 calc R
N88 N 0.16310(14) 0.5331(3) 0.3230(4) 0.0223(9) Uani 1 1 d .
C7 C 0.20750(16) 0.5288(4) 0.3061(5) 0.0253(11) Uani 1 1 d .
H7A H 0.2197 0.5861 0.3279 0.030 Uiso 1 1 calc R
H7B H 0.2130 0.5201 0.2264 0.030 Uiso 1 1 calc R
C8 C 0.24190(15) 0.4644(3) 0.4835(5) 0.0206(12) Uani 1 1 d .
H33 H 0.2596 0.5175 0.4948 0.025 Uiso 1 1 calc R
C9 C 0.21117(16) 0.3822(4) 0.6294(4) 0.0224(10) Uani 1 1 d .
C10 C 0.25863(17) 0.2521(3) 0.6514(5) 0.0227(11) Uani 1 1 d .
H29 H 0.2479 0.2530 0.7278 0.027 Uiso 1 1 calc R
H30 H 0.2889 0.2543 0.6559 0.027 Uiso 1 1 calc R
C11 C 0.26968(14) 0.1254(3) 0.5078(10) 0.0238(11) Uani 1 1 d .
H28 H 0.2992 0.1179 0.5272 0.029 Uiso 1 1 calc R
C12 C 0.28519(17) 0.2479(4) 0.3642(5) 0.0257(11) Uani 1 1 d .
H4 H 0.2893 0.2465 0.2832 0.031 Uiso 1 1 calc R
H5 H 0.3126 0.2493 0.3991 0.031 Uiso 1 1 calc R
C13 C 0.24072(16) 0.3791(4) 0.3162(5) 0.0252(10) Uani 1 1 d .
C14 C 0.26677(12) 0.3755(3) 0.5009(10) 0.0213(8) Uani 1 1 d .
H3 H 0.2960 0.3871 0.5208 0.026 Uiso 1 1 calc R
C15 C 0.24527(17) 0.1103(4) 0.3216(5) 0.0308(12) Uani 1 1 d .
C16 C 0.24721(15) 0.0325(3) 0.4939(8) 0.0265(10) Uani 1 1 d .
H27 H 0.2664 -0.0175 0.5090 0.032 Uiso 1 1 calc R
C17 C 0.21468(18) 0.1154(4) 0.6380(5) 0.0280(11) Uani 1 1 d .
C18 C 0.18607(19) -0.0373(4) 0.6037(6) 0.0321(13) Uani 1 1 d .
H26 H 0.2017 -0.0932 0.6003 0.038 Uiso 1 1 calc R
H25 H 0.1760 -0.0303 0.6803 0.038 Uiso 1 1 calc R
C19 C 0.1112(2) -0.0190(4) 0.5627(5) 0.0327(13) Uani 1 1 d .
C20 C 0.03935(16) -0.0424(3) 0.4956(8) 0.0316(11) Uani 1 1 d .
H23 H 0.0335 -0.0362 0.5755 0.038 Uiso 1 1 calc R
H24 H 0.0272 -0.0989 0.4706 0.038 Uiso 1 1 calc R
C21 C 0.00571(15) 0.1071(3) 0.4858(6) 0.0232(13) Uani 1 1 d .
C22 C -0.03670(17) 0.2412(3) 0.4388(5) 0.0251(11) Uani 1 1 d .
H22 H -0.0638 0.2403 0.4025 0.030 Uiso 1 1 calc R
H21 H -0.0413 0.2424 0.5197 0.030 Uiso 1 1 calc R
C23 C 0.00452(15) 0.3767(3) 0.4817(5) 0.0225(14) Uani 1 1 d .
C24 C 0.03296(14) 0.5318(3) 0.4886(6) 0.0225(11) Uani 1 1 d .
H7 H 0.0265 0.5268 0.5683 0.027 Uiso 1 1 calc R
H6 H 0.0203 0.5869 0.4612 0.027 Uiso 1 1 calc R
C25 C -0.00031(15) 0.4596(3) 0.3142(4) 0.0207(10) Uani 1 1 d .
H20 H -0.0206 0.5080 0.3021 0.025 Uiso 1 1 calc R
C26 C 0.03582(15) 0.3825(3) 0.1726(4) 0.0193(9) Uani 1 1 d .
C27 C -0.02011(15) 0.3654(3) 0.2973(4) 0.0203(10) Uani 1 1 d .
H8 H -0.0496 0.3695 0.2753 0.024 Uiso 1 1 calc R
C28 C -0.00475(19) 0.2408(4) 0.1523(5) 0.0245(11) Uani 1 1 d .
H18 H -0.0348 0.2379 0.1414 0.029 Uiso 1 1 calc R
H17 H 0.0082 0.2402 0.0784 0.029 Uiso 1 1 calc R
C29 C -0.01664(16) 0.1164(4) 0.2997(5) 0.0234(10) Uani 1 1 d .
H16 H -0.0455 0.1071 0.2749 0.028 Uiso 1 1 calc R
C30 C 0.00686(17) 0.0259(4) 0.3167(5) 0.0266(11) Uani 1 1 d .
H15 H -0.0113 -0.0259 0.3020 0.032 Uiso 1 1 calc R
C31 C 0.06865(18) -0.0439(4) 0.2097(5) 0.0270(11) Uani 1 1 d .
H14 H 0.0530 -0.0997 0.2148 0.032 Uiso 1 1 calc R
H13 H 0.0779 -0.0373 0.1323 0.032 Uiso 1 1 calc R
C32 C 0.1443(2) -0.0294(4) 0.2466(5) 0.0333(13) Uani 1 1 d .
C33 C 0.21600(19) -0.0437(5) 0.3211(6) 0.0371(14) Uani 1 1 d .
H9 H 0.2231 -0.0389 0.2419 0.045 Uiso 1 1 calc R
H10 H 0.2288 -0.0983 0.3498 0.045 Uiso 1 1 calc R
C34 C 0.15074(18) -0.0956(4) 0.4265(5) 0.0275(11) Uani 1 1 d .
H12 H 0.1613 -0.1568 0.4389 0.033 Uiso 1 1 calc R
C35 C 0.10408(19) -0.0968(4) 0.3901(5) 0.0265(11) Uani 1 1 d .
H11 H 0.0931 -0.1582 0.3837 0.032 Uiso 1 1 calc R
C36 C 0.04044(18) 0.1072(3) 0.1761(5) 0.0262(11) Uani 1 1 d .
C37 C 0.05919(15) 0.5384(3) 0.2077(4) 0.0189(9) Uani 1 1 d .
H37A H 0.0431 0.5928 0.2209 0.023 Uiso 1 1 calc R
H37B H 0.0673 0.5379 0.1289 0.023 Uiso 1 1 calc R
C38 C 0.18089(16) 0.5324(4) 0.5949(4) 0.0230(10) Uani 1 1 d .
H31 H 0.1718 0.5257 0.6725 0.028 Uiso 1 1 calc R
H32 H 0.1959 0.5889 0.5890 0.028 Uiso 1 1 calc R
N30 N 0.12294(16) 0.5593(3) -0.0987(4) 0.0277(10) Uani 1 1 d .
O33 O 0.15483(13) 0.5087(3) -0.0972(4) 0.0300(9) Uani 1 1 d .
O92 O 0.0698(4) 0.2088(8) 0.7193(13) 0.182(6) Uani 1 1 d U
O94A O 0.1365(5) 0.0845(9) -0.1376(10) 0.153(4) Uani 1 1 d DU
O22 O 0.10413(18) 0.2330(3) -0.0296(4) 0.0463(12) Uani 1 1 d .
O97 O 0.2465(4) 0.2183(7) -0.0053(11) 0.145(3) Uani 1 1 d U
O94B O 0.1224(2) 0.1193(5) 0.0244(8) 0.087(3) Uani 1 1 d DU
O96 O 0.1876(5) 0.1352(9) 0.0325(14) 0.177(6) Uani 1 1 d U
O98 O 0.1243(7) 0.179(2) 0.317(3) 0.315(13) Uani 1 1 d U

loop_
_atom_site_aniso_label
_atom_site_aniso_U_11
_atom_site_aniso_U_22
_atom_site_aniso_U_33
_atom_site_aniso_U_23
_atom_site_aniso_U_13
_atom_site_aniso_U_12
Dy1 0.02674(10) 0.02514(9) 0.01782(9) 0.00292(17) 0.00597(16) 0.00336(8)
O93 0.167(9) 0.077(5) 0.059(4) -0.002(4) -0.041(5) -0.007(6)
O91 0.120(7) 0.093(6) 0.085(6) 0.013(5) 0.015(5) 0.016(6)
O01 0.036(2) 0.045(2) 0.0197(19) 0.0110(18) 0.0005(16) -0.0030(19)
O02 0.040(2) 0.038(2) 0.029(2) 0.0072(18) 0.0163(18) 0.0053(18)
O08 0.032(2) 0.055(3) 0.0172(18) -0.0033(18) -0.0011(16) 0.0085(19)
O09 0.044(3) 0.067(3) 0.022(2) -0.007(2) 0.0004(19) -0.010(2)
O03 0.054(3) 0.035(2) 0.032(2) -0.0079(18) 0.019(2) -0.004(2)
O04 0.052(3) 0.051(3) 0.033(2) -0.016(2) -0.004(2) 0.010(2)
O05 0.041(2) 0.049(3) 0.022(2) 0.0062(19) 0.0016(19) 0.008(2)
O06 0.038(2) 0.050(3) 0.017(2) 0.0032(19) 0.0003(18) 0.000(2)
O12 0.0264(18) 0.0267(19) 0.0209(18) -0.0033(14) 0.0078(15) 0.0020(14)
O10 0.050(3) 0.056(3) 0.032(2) 0.007(2) 0.006(2) -0.015(2)
O11 0.060(3) 0.032(2) 0.044(3) 0.008(2) 0.026(2) 0.007(2)
O23 0.065(4) 0.073(4) 0.052(3) 0.036(3) -0.015(3) 0.003(3)
O43 0.035(3) 0.057(3) 0.058(4) 0.007(2) -0.008(2) 0.003(2)
O42 0.073(4) 0.063(4) 0.050(3) -0.026(3) 0.004(3) 0.015(3)
O41 0.049(3) 0.092(5) 0.078(4) -0.052(4) -0.019(3) 0.012(3)
O52 0.069(4) 0.183(9) 0.045(4) 0.038(5) 0.010(3) -0.004(5)
O51 0.043(3) 0.136(7) 0.077(5) 0.060(5) -0.022(3) -0.011(4)
O24 0.043(3) 0.061(3) 0.038(2) 0.010(2) 0.014(2) 0.019(2)
O07 0.030(2) 0.052(3) 0.0158(18) -0.0072(18) 0.0020(16) 0.0109(19)
N3 0.0211(19) 0.030(2) 0.012(2) 0.0011(14) -0.0014(14) -0.0048(16)
N4 0.0215(19) 0.034(2) 0.013(3) 0.0048(16) -0.0024(15) 0.0013(16)
N5 0.025(2) 0.034(3) 0.021(2) 0.0038(19) 0.0023(19) 0.0104(19)
N6 0.026(2) 0.027(2) 0.0156(19) -0.0002(16) 0.0028(17) 0.0052(17)
N7 0.025(2) 0.023(2) 0.022(2) 0.0015(18) 0.007(2) 0.0021(19)
N8 0.030(3) 0.024(2) 0.021(2) -0.0062(18) 0.003(2) 0.005(2)
N9 0.029(3) 0.037(3) 0.024(3) -0.0070(19) 0.001(2) 0.004(2)
N10 0.027(3) 0.039(3) 0.021(2) -0.0005(19) -0.003(2) 0.006(2)
N11 0.028(3) 0.040(3) 0.026(2) -0.012(2) 0.002(2) -0.007(2)
N12 0.033(3) 0.025(2) 0.025(2) -0.0008(19) 0.006(2) -0.0014(19)
N13 0.032(2) 0.038(3) 0.030(3) -0.011(2) -0.0058(19) 0.004(2)
N14 0.032(2) 0.038(2) 0.016(3) -0.0008(17) -0.0014(18) 0.0082(18)
N15 0.035(3) 0.036(3) 0.017(2) 0.006(2) 0.0020(19) 0.007(2)
N16 0.033(3) 0.025(2) 0.018(2) -0.0001(17) 0.0011(18) 0.004(2)
N17 0.022(2) 0.025(2) 0.019(2) 0.0020(15) 0.0022(16) 0.0003(18)
N18 0.025(2) 0.030(2) 0.0129(18) -0.0002(18) 0.0041(17) -0.0020(18)
N19 0.023(2) 0.020(2) 0.020(2) -0.0007(16) 0.0027(16) -0.0008(16)
N20 0.0183(19) 0.0204(19) 0.020(2) -0.0031(16) 0.0051(16) -0.0014(16)
N21 0.027(2) 0.017(2) 0.024(2) 0.0042(17) 0.0023(18) 0.0008(17)
N22 0.039(3) 0.019(2) 0.030(2) 0.0024(18) 0.006(2) 0.0014(19)
N23 0.028(2) 0.034(2) 0.020(2) 0.0010(18) 0.0001(18) -0.0038(19)
N24 0.032(3) 0.044(3) 0.029(3) -0.009(2) -0.004(2) -0.009(2)
O32 0.0253(19) 0.039(2) 0.028(2) 0.0046(17) 0.0008(16) 0.0035(17)
O31 0.051(3) 0.029(2) 0.097(5) 0.023(3) -0.002(3) 0.003(2)
O21 0.070(3) 0.038(2) 0.025(2) 0.0056(18) -0.009(2) -0.011(2)
N40 0.039(3) 0.034(3) 0.029(3) -0.001(2) 0.001(2) 0.007(2)
O53 0.040(3) 0.047(3) 0.057(4) 0.004(2) -0.010(2) -0.002(2)
N50 0.035(3) 0.027(2) 0.040(3) 0.006(2) -0.004(2) -0.005(2)
C1 0.026(2) 0.022(2) 0.016(2) 0.0036(18) 0.0016(19) 0.0059(19)
N100 0.025(2) 0.026(2) 0.0112(18) -0.0043(16) -0.0027(16) 0.0042(17)
C3 0.021(2) 0.020(2) 0.014(2) 0.0025(18) -0.0050(18) 0.0012(18)
C4 0.027(3) 0.026(3) 0.018(2) -0.006(2) 0.002(2) -0.001(2)
C5 0.020(2) 0.021(2) 0.016(2) 0.0035(19) -0.0004(18) 0.0007(19)
N88 0.021(2) 0.028(2) 0.018(2) -0.0008(17) -0.0008(16) 0.0060(17)
C7 0.023(2) 0.032(3) 0.021(2) 0.009(2) 0.004(2) 0.002(2)
C8 0.020(2) 0.026(2) 0.016(3) 0.0004(19) -0.0026(19) -0.0007(16)
C9 0.022(2) 0.027(2) 0.019(2) -0.001(2) -0.0015(18) 0.002(2)
C10 0.028(3) 0.021(2) 0.019(2) -0.0020(18) -0.006(2) 0.006(2)
C11 0.0215(18) 0.027(2) 0.023(3) -0.007(3) -0.002(3) 0.0069(16)
C12 0.022(3) 0.031(3) 0.025(3) -0.001(2) 0.008(2) 0.004(2)
C13 0.018(2) 0.035(3) 0.023(2) 0.004(2) 0.0042(19) 0.004(2)
C14 0.0166(16) 0.028(2) 0.0195(18) 0.000(3) -0.003(4) 0.0009(15)
C15 0.021(2) 0.045(3) 0.027(3) -0.012(2) 0.002(2) 0.004(2)
C16 0.026(2) 0.028(2) 0.026(3) 0.002(3) 0.000(3) 0.0054(17)
C17 0.030(3) 0.029(3) 0.025(3) 0.001(2) 0.000(2) 0.002(2)
C18 0.036(3) 0.027(3) 0.033(3) 0.003(2) -0.012(3) -0.003(2)
C19 0.036(3) 0.033(3) 0.029(3) 0.005(2) -0.005(2) 0.006(2)
C20 0.035(2) 0.033(2) 0.027(3) 0.012(4) 0.000(4) -0.0004(19)
C21 0.022(2) 0.032(2) 0.016(4) 0.000(2) 0.003(2) -0.0019(17)
C22 0.024(3) 0.030(3) 0.021(3) 0.002(2) 0.009(2) 0.000(2)
C23 0.0174(19) 0.031(2) 0.020(4) 0.000(2) 0.0053(19) 0.0024(17)
C24 0.022(2) 0.030(2) 0.016(3) -0.007(2) 0.005(2) 0.0032(16)
C25 0.017(2) 0.026(2) 0.019(2) -0.0016(19) 0.0006(19) 0.0055(18)
C26 0.020(2) 0.021(2) 0.017(2) 0.0031(18) 0.0007(17) 0.0055(18)
C27 0.017(2) 0.026(3) 0.018(2) -0.0010(19) 0.0039(18) 0.0024(18)
C28 0.028(3) 0.025(3) 0.021(3) -0.003(2) -0.004(2) -0.004(2)
C29 0.023(2) 0.027(2) 0.020(2) 0.001(2) 0.0021(19) -0.005(2)
C30 0.026(3) 0.027(3) 0.027(3) 0.000(2) 0.001(2) -0.005(2)
C31 0.034(3) 0.026(3) 0.021(2) -0.003(2) -0.001(2) 0.005(2)
C32 0.036(3) 0.033(3) 0.031(3) -0.011(2) 0.001(2) -0.005(2)
C33 0.028(3) 0.043(3) 0.041(4) -0.023(3) 0.006(3) -0.001(2)
C34 0.030(3) 0.024(3) 0.028(3) -0.009(2) -0.001(2) 0.000(2)
C35 0.033(3) 0.020(3) 0.026(3) -0.003(2) -0.006(2) 0.001(2)
C36 0.030(3) 0.021(2) 0.027(3) -0.001(2) 0.004(2) -0.002(2)
C37 0.024(2) 0.019(2) 0.014(2) 0.0027(17) -0.0047(18) 0.0012(18)
C38 0.024(2) 0.027(3) 0.018(2) -0.0062(19) -0.006(2) 0.0041(19)
N30 0.031(2) 0.028(2) 0.025(2) 0.0027(18) -0.0037(17) -0.002(2)
O33 0.026(2) 0.032(2) 0.033(2) 0.0035(16) 0.0058(17) 0.0027(17)
O92 0.193(11) 0.134(9) 0.220(12) -0.075(9) -0.090(9) -0.011(8)
O94A 0.176(7) 0.125(6) 0.158(7) 0.007(6) 0.052(6) -0.002(6)
O22 0.078(3) 0.0288(19) 0.032(3) -0.0016(16) 0.027(2) -0.006(2)
O97 0.193(7) 0.132(5) 0.110(5) 0.027(6) -0.011(6) 0.078(5)
O94B 0.083(4) 0.082(4) 0.097(8) 0.015(4) -0.018(4) -0.010(3)
O96 0.188(8) 0.167(7) 0.178(9) 0.004(6) -0.031(7) 0.073(6)
O98 0.314(16) 0.309(15) 0.322(16) 0.009(10) 0.010(10) -0.040(9)

loop_
_atom_type_symbol
_atom_type_description
_atom_type_scat_dispersion_real
_atom_type_scat_dispersion_imag
_atom_type_scat_source
C C 0.0033 0.0016 'International Tables Vol C Tables 4.2.6.8 and 6.1.1.4'
H H 0.0000 0.0000 'International Tables Vol C Tables 4.2.6.8 and 6.1.1.4'
N N 0.0061 0.0033 'International Tables Vol C Tables 4.2.6.8 and 6.1.1.4'
O O 0.0106 0.0060 'International Tables Vol C Tables 4.2.6.8 and 6.1.1.4'
Dy Dy -0.1892 4.4098 'International Tables Vol C Tables 4.2.6.8 and 6.1.1.4'
Cl Cl 0.1484 0.1585 'International Tables Vol C Tables 4.2.6.8 and 6.1.1.4'

loop_
_geom_angle_atom_site_label_1
_geom_angle_atom_site_label_2
_geom_angle_atom_site_label_3
_geom_angle
O12 Dy1 O22 76.03(15)
O12 Dy1 O24 157.22(17)
O22 Dy1 O24 84.49(19)
O12 Dy1 O21 96.98(17)
O22 Dy1 O21 69.60(16)
O24 Dy1 O21 86.97(19)
O12 Dy1 O23 88.40(18)
O22 Dy1 O23 75.3(2)
O24 Dy1 O23 75.2(2)
O21 Dy1 O23 141.9(2)
O12 Dy1 O07 85.98(14)
O22 Dy1 O07 141.45(16)
O24 Dy1 O07 102.69(18)
O21 Dy1 O07 147.49(16)
O23 Dy1 O07 70.3(2)
O12 Dy1 O33 131.56(13)
O22 Dy1 O33 140.76(15)
O24 Dy1 O33 71.22(17)
O21 Dy1 O33 78.56(15)
O23 Dy1 O33 124.44(18)
O07 Dy1 O33 75.52(17)
O12 Dy1 O32 80.41(13)
O22 Dy1 O32 131.40(17)
O24 Dy1 O32 121.90(16)
O21 Dy1 O32 71.92(15)
O23 Dy1 O32 145.9(2)
O07 Dy1 O32 76.74(14)
O33 Dy1 O32 52.07(13)
O12 Dy1 N30 106.13(14)
O22 Dy1 N30 143.76(16)
O24 Dy1 N30 96.54(17)
O21 Dy1 N30 74.28(15)
O23 Dy1 N30 140.11(19)
O07 Dy1 N30 73.82(15)
O33 Dy1 N30 25.83(14)
O32 Dy1 N30 26.26(13)
C26 O12 Dy1 154.6(4)
C1 O07 Dy1 148.2(4)
C4 N3 C24 122.7(5)
C4 N3 C3 112.3(4)
C24 N3 C3 123.4(4)
C4 N4 C5 112.3(4)
C4 N4 C38 122.8(4)
C5 N4 C38 122.6(4)
C13 N5 C8 113.5(4)
C13 N5 C7 120.9(5)
C8 N5 C7 125.1(5)
C9 N6 C8 112.5(4)
C9 N6 C38 122.5(4)
C8 N6 C38 124.5(4)
C9 N7 C10 123.5(5)
C9 N7 C14 111.5(4)
C10 N7 C14 124.3(4)
C17 N8 C10 123.1(5)
C17 N8 C11 112.3(5)
C10 N8 C11 124.1(5)
C15 N9 C12 122.6(5)
C15 N9 C11 112.8(6)
C12 N9 C11 123.3(5)
C13 N10 C14 112.9(5)
C13 N10 C12 122.6(5)
C14 N10 C12 124.1(5)
C15 N11 C16 113.0(5)
C15 N11 C33 120.8(6)
C16 N11 C33 125.5(6)
C17 N12 C16 113.3(5)
C17 N12 C18 122.8(5)
C16 N12 C18 123.7(5)
C19 N13 C18 122.1(5)
C19 N13 C34 112.4(5)
C18 N13 C34 124.0(5)
C19 N14 C20 121.6(6)
C19 N14 C35 113.3(5)
C20 N14 C35 123.7(5)
C21 N15 C20 123.9(6)
C21 N15 C30 111.9(5)
C20 N15 C30 123.8(6)
C21 N16 C22 123.9(5)
C21 N16 C29 111.8(5)
C22 N16 C29 123.7(5)
C23 N17 C27 112.5(4)
C23 N17 C22 122.5(4)
C27 N17 C22 123.4(4)
C23 N18 C24 123.8(5)
C23 N18 C25 111.4(4)
C24 N18 C25 124.5(5)
C26 N19 C37 123.8(4)
C26 N19 C25 112.0(4)
C37 N19 C25 124.1(4)
C26 N20 C28 124.1(4)
C26 N20 C27 111.5(4)
C28 N20 C27 123.6(4)
C36 N21 C28 122.1(5)
C36 N21 C29 111.0(4)
C28 N21 C29 124.5(5)
C36 N22 C30 112.4(5)
C36 N22 C31 121.9(5)
C30 N22 C31 124.8(5)
C32 N23 C31 123.4(5)
C32 N23 C35 112.6(5)
C31 N23 C35 122.9(5)
C32 N24 C33 123.8(6)
C32 N24 C34 112.0(5)
C33 N24 C34 123.8(6)
N30 O32 Dy1 94.5(3)
O41 N40 O42 119.3(6)
O41 N40 O43 119.1(6)
O42 N40 O43 121.5(6)
O52 N50 O51 119.7(6)
O52 N50 O53 121.1(6)
O51 N50 O53 118.4(6)
O07 C1 N88 126.2(5)
O07 C1 N100 124.9(5)
N88 C1 N100 108.9(4)
C1 N100 C37 124.4(4)
C1 N100 C3 112.4(4)
C37 N100 C3 122.1(4)
N3 C3 N100 113.4(4)
N3 C3 C5 102.3(4)
N100 C3 C5 102.8(4)
N3 C3 H35 112.5
N100 C3 H35 112.5
C5 C3 H35 112.5
O01 C4 N4 127.1(5)
O01 C4 N3 125.1(5)
N4 C4 N3 107.7(4)
N4 C5 N88 114.8(4)
N4 C5 C3 104.3(4)
N88 C5 C3 103.2(4)
N4 C5 H1 111.3
N88 C5 H1 111.3
C3 C5 H1 111.3
C1 N88 C7 123.1(4)
C1 N88 C5 112.1(4)
C7 N88 C5 122.1(4)
N88 C7 N5 113.9(4)
N88 C7 H7A 108.8
N5 C7 H7A 108.8
N88 C7 H7B 108.8
N5 C7 H7B 108.8
H7A C7 H7B 107.7
N5 C8 N6 114.8(4)
N5 C8 C14 102.9(5)
N6 C8 C14 103.6(5)
N5 C8 H33 111.6
N6 C8 H33 111.6
C14 C8 H33 111.6
O02 C9 N6 125.4(5)
O02 C9 N7 125.1(5)
N6 C9 N7 109.4(5)
N7 C10 N8 114.2(4)
N7 C10 H29 108.7
N8 C10 H29 108.7
N7 C10 H30 108.7
N8 C10 H30 108.7
H29 C10 H30 107.6
N9 C11 N8 115.1(4)
N9 C11 C16 102.8(7)
N8 C11 C16 103.3(6)
N9 C11 H28 111.6
N8 C11 H28 111.6
C16 C11 H28 111.6
N9 C12 N10 115.0(5)
N9 C12 H4 108.5
N10 C12 H4 108.5
N9 C12 H5 108.5
N10 C12 H5 108.5
H4 C12 H5 107.5
O08 C13 N10 126.2(5)
O08 C13 N5 126.7(5)
N10 C13 N5 107.1(5)
N10 C14 N7 114.5(4)
N10 C14 C8 103.6(7)
N7 C14 C8 103.1(5)
N10 C14 H3 111.7
N7 C14 H3 111.7
C8 C14 H3 111.7
O09 C15 N9 126.7(6)
O09 C15 N11 126.1(6)
N9 C15 N11 107.2(5)
N11 C16 N12 116.1(5)
N11 C16 C11 104.0(6)
N12 C16 C11 102.6(6)
N11 C16 H27 111.2
N12 C16 H27 111.2
C11 C16 H27 111.2
O03 C17 N12 127.3(6)
O03 C17 N8 124.1(5)
N12 C17 N8 108.5(5)
N13 C18 N12 114.5(5)
N13 C18 H26 108.6
N12 C18 H26 108.6
N13 C18 H25 108.6
N12 C18 H25 108.6
H26 C18 H25 107.6
O04 C19 N14 125.7(6)
O04 C19 N13 126.8(6)
N14 C19 N13 107.5(5)
N14 C20 N15 114.0(5)
N14 C20 H23 108.8
N15 C20 H23 108.8
N14 C20 H24 108.8
N15 C20 H24 108.8
H23 C20 H24 107.7
O05 C21 N16 125.4(5)
O05 C21 N15 124.5(6)
N16 C21 N15 110.0(6)
N17 C22 N16 113.8(4)
N17 C22 H22 108.8
N16 C22 H22 108.8
N17 C22 H21 108.8
N16 C22 H21 108.8
H22 C22 H21 107.7
O06 C23 N17 126.7(5)
O06 C23 N18 124.0(5)
N17 C23 N18 109.2(5)
N18 C24 N3 114.5(4)
N18 C24 H7 108.6
N3 C24 H7 108.6
N18 C24 H6 108.6
N3 C24 H6 108.6
H7 C24 H6 107.6
N18 C25 N19 114.4(4)
N18 C25 C27 103.4(4)
N19 C25 C27 103.0(4)
N18 C25 H20 111.8
N19 C25 H20 111.8
C27 C25 H20 111.8
O12 C26 N19 124.7(5)
O12 C26 N20 125.3(5)
N19 C26 N20 109.9(4)
N17 C27 N20 113.5(4)
N17 C27 C25 103.5(4)
N20 C27 C25 103.5(4)
N17 C27 H8 111.9
N20 C27 H8 111.9
C25 C27 H8 111.9
N21 C28 N20 113.5(5)
N21 C28 H18 108.9
N20 C28 H18 108.9
N21 C28 H17 108.9
N20 C28 H17 108.9
H18 C28 H17 107.7
N16 C29 N21 113.3(4)
N16 C29 C30 103.8(4)
N21 C29 C30 103.0(4)
N16 C29 H16 112.0
N21 C29 H16 112.0
C30 C29 H16 112.0
N22 C30 N15 114.9(5)
N22 C30 C29 103.9(4)
N15 C30 C29 102.4(4)
N22 C30 H15 111.7
N15 C30 H15 111.7
C29 C30 H15 111.7
N23 C31 N22 114.0(5)
N23 C31 H14 108.7
N22 C31 H14 108.7
N23 C31 H13 108.7
N22 C31 H13 108.7
H14 C31 H13 107.6
O10 C32 N23 125.8(6)
O10 C32 N24 125.4(6)
N23 C32 N24 108.7(5)
N24 C33 N11 115.0(5)
N24 C33 H9 108.5
N11 C33 H9 108.5
N24 C33 H10 108.5
N11 C33 H10 108.5
H9 C33 H10 107.5
N13 C34 N24 114.9(5)
N13 C34 C35 104.1(5)
N24 C34 C35 103.4(5)
N13 C34 H12 111.3
N24 C34 H12 111.3
C35 C34 H12 111.3
N14 C35 N23 114.1(5)
N14 C35 C34 102.5(4)
N23 C35 C34 103.2(5)
N14 C35 H11 112.1
N23 C35 H11 112.1
C34 C35 H11 112.1
O11 C36 N22 125.2(5)
O11 C36 N21 125.3(5)
N22 C36 N21 109.4(5)
N19 C37 N100 113.5(4)
N19 C37 H37A 108.9
N100 C37 H37A 108.9
N19 C37 H37B 108.9
N100 C37 H37B 108.9
H37A C37 H37B 107.7
N4 C38 N6 113.3(4)
N4 C38 H31 108.9
N6 C38 H31 108.9
N4 C38 H32 108.9
N6 C38 H32 108.9
H31 C38 H32 107.7
O31 N30 O33 121.9(5)
O31 N30 O32 122.2(5)
O33 N30 O32 115.8(5)
O31 N30 Dy1 178.1(5)
O33 N30 Dy1 56.7(3)
O32 N30 Dy1 59.2(3)
N30 O33 Dy1 97.5(3)

loop_
_geom_bond_atom_site_label_1
_geom_bond_atom_site_label_2
_geom_bond_distance
Dy1 O12 2.312(4)
Dy1 O22 2.323(4)
Dy1 O24 2.330(5)
Dy1 O21 2.346(4)
Dy1 O23 2.364(5)
Dy1 O07 2.393(4)
Dy1 O33 2.430(4)
Dy1 O32 2.485(4)
Dy1 N30 2.884(5)
O01 C4 1.226(7)
O02 C9 1.220(7)
O08 C13 1.213(7)
O09 C15 1.207(8)
O03 C17 1.220(7)
O04 C19 1.215(8)
O05 C21 1.233(8)
O06 C23 1.228(7)
O12 C26 1.231(6)
O10 C32 1.205(8)
O11 C36 1.215(7)
O43 N40 1.241(7)
O42 N40 1.238(7)
O41 N40 1.226(8)
O52 N50 1.226(9)
O51 N50 1.228(8)
O07 C1 1.224(6)
N3 C4 1.374(7)
N3 C24 1.441(6)
N3 C3 1.456(6)
N4 C4 1.372(7)
N4 C5 1.433(6)
N4 C38 1.441(6)
N5 C13 1.384(7)
N5 C8 1.432(7)
N5 C7 1.454(7)
N6 C9 1.362(7)
N6 C8 1.447(7)
N6 C38 1.451(6)
N7 C9 1.368(7)
N7 C10 1.437(7)
N7 C14 1.470(11)
N8 C17 1.368(8)
N8 C10 1.445(7)
N8 C11 1.455(10)
N9 C15 1.373(8)
N9 C12 1.436(8)
N9 C11 1.452(12)
N10 C13 1.368(8)
N10 C14 1.444(12)
N10 C12 1.457(8)
N11 C15 1.397(9)
N11 C16 1.417(10)
N11 C33 1.445(8)
N12 C17 1.361(7)
N12 C16 1.451(9)
N12 C18 1.463(7)
N13 C19 1.381(8)
N13 C18 1.432(7)
N13 C34 1.444(7)
N14 C19 1.374(8)
N14 C20 1.441(7)
N14 C35 1.453(7)
N15 C21 1.354(7)
N15 C20 1.446(8)
N15 C30 1.470(7)
N16 C21 1.351(8)
N16 C22 1.451(7)
N16 C29 1.456(7)
N17 C23 1.356(7)
N17 C27 1.447(7)
N17 C22 1.449(7)
N18 C23 1.375(7)
N18 C24 1.433(7)
N18 C25 1.460(7)
N19 C26 1.356(6)
N19 C37 1.441(6)
N19 C25 1.464(6)
N20 C26 1.359(6)
N20 C28 1.454(7)
N20 C27 1.466(6)
N21 C36 1.382(7)
N21 C28 1.442(8)
N21 C29 1.465(7)
N22 C36 1.349(7)
N22 C30 1.444(7)
N22 C31 1.455(7)
N23 C32 1.368(8)
N23 C31 1.435(7)
N23 C35 1.463(7)
N24 C32 1.374(8)
N24 C33 1.424(8)
N24 C34 1.469(8)
O32 N30 1.280(6)
O31 N30 1.210(7)
O53 N50 1.228(7)
C1 N88 1.354(7)
C1 N100 1.363(7)
N100 C37 1.442(6)
N100 C3 1.461(6)
C3 C5 1.550(7)
C3 H35 0.9800
C5 N88 1.467(7)
C5 H1 0.9800
N88 C7 1.436(7)
C7 H7A 0.9700
C7 H7B 0.9700
C8 C14 1.556(6)
C8 H33 0.9800
C10 H29 0.9700
C10 H30 0.9700
C11 C16 1.563(7)
C11 H28 0.9800
C12 H4 0.9700
C12 H5 0.9700
C14 H3 0.9800
C16 H27 0.9800
C18 H26 0.9700
C18 H25 0.9700
C20 H23 0.9700
C20 H24 0.9700
C22 H22 0.9700
C22 H21 0.9700
C24 H7 0.9700
C24 H6 0.9700
C25 C27 1.549(7)
C25 H20 0.9800
C27 H8 0.9800
C28 H18 0.9700
C28 H17 0.9700
C29 C30 1.552(8)
C29 H16 0.9800
C30 H15 0.9800
C31 H14 0.9700
C31 H13 0.9700
C33 H9 0.9700
C33 H10 0.9700
C34 C35 1.554(8)
C34 H12 0.9800
C35 H11 0.9800
C37 H37A 0.9700
C37 H37B 0.9700
C38 H31 0.9700
C38 H32 0.9700
N30 O33 1.267(6)

loop_
_geom_torsion_atom_site_label_1
_geom_torsion_atom_site_label_2
_geom_torsion_atom_site_label_3
_geom_torsion_atom_site_label_4
_geom_torsion
O22 Dy1 O12 C26 143.1(8)
O24 Dy1 O12 C26 111.1(8)
O21 Dy1 O12 C26 -150.0(8)
O23 Dy1 O12 C26 67.9(8)
O07 Dy1 O12 C26 -2.5(8)
O33 Dy1 O12 C26 -69.1(8)
O32 Dy1 O12 C26 -79.7(8)
N30 Dy1 O12 C26 -74.4(8)
O12 Dy1 O07 C1 10.9(7)
O22 Dy1 O07 C1 -50.7(8)
O24 Dy1 O07 C1 -147.8(7)
O21 Dy1 O07 C1 107.6(8)
O23 Dy1 O07 C1 -78.9(7)
O33 Dy1 O07 C1 145.7(8)
O32 Dy1 O07 C1 92.0(7)
N30 Dy1 O07 C1 119.0(7)
O12 Dy1 O32 N30 168.3(3)
O22 Dy1 O32 N30 -130.0(3)
O24 Dy1 O32 N30 -16.6(4)
O21 Dy1 O32 N30 -91.0(3)
O23 Dy1 O32 N30 95.8(4)
O07 Dy1 O32 N30 80.2(3)
O33 Dy1 O32 N30 -1.6(3)
Dy1 O07 C1 N88 138.5(6)
Dy1 O07 C1 N100 -42.0(10)
O07 C1 N100 C37 -4.0(8)
N88 C1 N100 C37 175.6(4)
O07 C1 N100 C3 -172.4(5)
N88 C1 N100 C3 7.1(6)
C4 N3 C3 N100 118.3(5)
C24 N3 C3 N100 -75.9(6)
C4 N3 C3 C5 8.3(6)
C24 N3 C3 C5 174.1(4)
C1 N100 C3 N3 -113.8(5)
C37 N100 C3 N3 77.4(6)
C1 N100 C3 C5 -4.1(5)
C37 N100 C3 C5 -172.9(4)
C5 N4 C4 O01 -169.6(6)
C38 N4 C4 O01 -6.3(9)
C5 N4 C4 N3 8.8(6)
C38 N4 C4 N3 172.0(5)
C24 N3 C4 O01 1.7(8)
C3 N3 C4 O01 167.6(5)
C24 N3 C4 N4 -176.8(4)
C3 N3 C4 N4 -10.8(6)
C4 N4 C5 N88 -115.8(5)
C38 N4 C5 N88 80.9(6)
C4 N4 C5 C3 -3.6(6)
C38 N4 C5 C3 -166.8(4)
N3 C3 C5 N4 -2.7(5)
N100 C3 C5 N4 -120.5(4)
N3 C3 C5 N88 117.6(4)
N100 C3 C5 N88 -0.2(5)
O07 C1 N88 C7 10.4(9)
N100 C1 N88 C7 -169.1(4)
O07 C1 N88 C5 172.3(5)
N100 C1 N88 C5 -7.3(6)
N4 C5 N88 C1 117.4(5)
C3 C5 N88 C1 4.5(6)
N4 C5 N88 C7 -80.6(6)
C3 C5 N88 C7 166.6(4)
C1 N88 C7 N5 -114.1(6)
C5 N88 C7 N5 85.8(6)
C13 N5 C7 N88 103.7(6)
C8 N5 C7 N88 -85.5(7)
C13 N5 C8 N6 -112.1(5)
C7 N5 C8 N6 76.4(6)
C13 N5 C8 C14 -0.4(6)
C7 N5 C8 C14 -171.8(5)
C9 N6 C8 N5 111.4(5)
C38 N6 C8 N5 -77.3(6)
C9 N6 C8 C14 0.0(6)
C38 N6 C8 C14 171.3(5)
C8 N6 C9 O02 177.1(5)
C38 N6 C9 O02 5.7(8)
C8 N6 C9 N7 -0.3(6)
C38 N6 C9 N7 -171.8(5)
C10 N7 C9 O02 -6.5(9)
C14 N7 C9 O02 -177.0(6)
C10 N7 C9 N6 170.9(5)
C14 N7 C9 N6 0.4(7)
C9 N7 C10 N8 103.6(6)
C14 N7 C10 N8 -87.2(7)
C17 N8 C10 N7 -102.8(6)
C11 N8 C10 N7 85.5(7)
C15 N9 C11 N8 -115.4(5)
C12 N9 C11 N8 77.5(7)
C15 N9 C11 C16 -3.9(6)
C12 N9 C11 C16 -170.9(5)
C17 N8 C11 N9 111.2(5)
C10 N8 C11 N9 -76.3(7)
C17 N8 C11 C16 -0.1(7)
C10 N8 C11 C16 172.4(5)
C15 N9 C12 N10 107.0(6)
C11 N9 C12 N10 -87.2(7)
C13 N10 C12 N9 -101.9(7)
C14 N10 C12 N9 85.8(7)
C14 N10 C13 O08 178.0(5)
C12 N10 C13 O08 4.9(9)
C14 N10 C13 N5 -0.8(7)
C12 N10 C13 N5 -173.8(5)
C8 N5 C13 O08 -178.0(5)
C7 N5 C13 O08 -6.2(9)
C8 N5 C13 N10 0.7(6)
C7 N5 C13 N10 172.6(5)
C13 N10 C14 N7 112.0(5)
C12 N10 C14 N7 -75.1(7)
C13 N10 C14 C8 0.5(6)
C12 N10 C14 C8 173.5(5)
C9 N7 C14 N10 -112.1(5)
C10 N7 C14 N10 77.5(7)
C9 N7 C14 C8 -0.4(7)
C10 N7 C14 C8 -170.8(5)
N5 C8 C14 N10 -0.1(5)
N6 C8 C14 N10 119.8(5)
N5 C8 C14 N7 -119.7(6)
N6 C8 C14 N7 0.2(6)
C12 N9 C15 O09 -6.1(10)
C11 N9 C15 O09 -173.3(6)
C12 N9 C15 N11 171.8(5)
C11 N9 C15 N11 4.6(6)
C16 N11 C15 O09 174.5(6)
C33 N11 C15 O09 3.2(9)
C16 N11 C15 N9 -3.4(7)
C33 N11 C15 N9 -174.6(5)
C15 N11 C16 N12 112.8(5)
C33 N11 C16 N12 -76.5(7)
C15 N11 C16 C11 0.9(6)
C33 N11 C16 C11 171.7(5)
C17 N12 C16 N11 -113.2(6)
C18 N12 C16 N11 71.6(7)
C17 N12 C16 C11 -0.6(7)
C18 N12 C16 C11 -175.8(6)
N9 C11 C16 N11 1.7(5)
N8 C11 C16 N11 121.7(6)
N9 C11 C16 N12 -119.6(6)
N8 C11 C16 N12 0.4(7)
C16 N12 C17 O03 -176.5(6)
C18 N12 C17 O03 -1.2(10)
C16 N12 C17 N8 0.6(7)
C18 N12 C17 N8 175.9(5)
C10 N8 C17 O03 4.3(9)
C11 N8 C17 O03 176.9(6)
C10 N8 C17 N12 -172.9(5)
C11 N8 C17 N12 -0.3(7)
C19 N13 C18 N12 -105.5(7)
C34 N13 C18 N12 89.8(7)
C17 N12 C18 N13 101.9(7)
C16 N12 C18 N13 -83.3(8)
C20 N14 C19 O04 -8.0(10)
C35 N14 C19 O04 -174.9(6)
C20 N14 C19 N13 170.8(5)
C35 N14 C19 N13 3.9(7)
C18 N13 C19 O04 7.9(10)
C34 N13 C19 O04 174.2(7)
C18 N13 C19 N14 -170.9(5)
C34 N13 C19 N14 -4.5(7)
C19 N14 C20 N15 104.6(8)
C35 N14 C20 N15 -89.9(7)
C21 N15 C20 N14 -104.0(8)
C30 N15 C20 N14 83.7(7)
C22 N16 C21 O05 -5.4(9)
C29 N16 C21 O05 -176.7(5)
C22 N16 C21 N15 173.2(5)
C29 N16 C21 N15 1.9(6)
C20 N15 C21 O05 3.5(9)
C30 N15 C21 O05 176.6(5)
C20 N15 C21 N16 -175.1(5)
C30 N15 C21 N16 -2.0(6)
C23 N17 C22 N16 -105.8(6)
C27 N17 C22 N16 89.4(6)
C21 N16 C22 N17 105.5(6)
C29 N16 C22 N17 -84.2(7)
C27 N17 C23 O06 176.8(5)
C22 N17 C23 O06 10.5(8)
C27 N17 C23 N18 -1.0(6)
C22 N17 C23 N18 -167.3(5)
C24 N18 C23 O06 -1.8(8)
C25 N18 C23 O06 -176.0(5)
C24 N18 C23 N17 176.0(4)
C25 N18 C23 N17 1.9(6)
C23 N18 C24 N3 98.0(6)
C25 N18 C24 N3 -88.7(6)
C4 N3 C24 N18 -106.3(6)
C3 N3 C24 N18 89.3(6)
C23 N18 C25 N19 -113.1(5)
C24 N18 C25 N19 72.8(6)
C23 N18 C25 C27 -1.9(5)
C24 N18 C25 C27 -176.0(4)
C26 N19 C25 N18 109.0(5)
C37 N19 C25 N18 -72.5(6)
C26 N19 C25 C27 -2.4(5)
C37 N19 C25 C27 176.0(4)
Dy1 O12 C26 N19 33.9(11)
Dy1 O12 C26 N20 -151.1(6)
C37 N19 C26 O12 -0.8(8)
C25 N19 C26 O12 177.7(5)
C37 N19 C26 N20 -176.5(4)
C25 N19 C26 N20 1.9(6)
C28 N20 C26 O12 -6.3(8)
C27 N20 C26 O12 -176.2(5)
C28 N20 C26 N19 169.4(5)
C27 N20 C26 N19 -0.5(6)
C23 N17 C27 N20 111.3(5)
C22 N17 C27 N20 -82.5(6)
C23 N17 C27 C25 -0.2(5)
C22 N17 C27 C25 166.0(4)
C26 N20 C27 N17 -112.5(5)
C28 N20 C27 N17 77.5(6)
C26 N20 C27 C25 -1.0(5)
C28 N20 C27 C25 -170.9(5)
N18 C25 C27 N17 1.2(5)
N19 C25 C27 N17 120.6(4)
N18 C25 C27 N20 -117.4(4)
N19 C25 C27 N20 1.9(5)
C36 N21 C28 N20 -110.8(6)
C29 N21 C28 N20 88.6(6)
C26 N20 C28 N21 107.9(6)
C27 N20 C28 N21 -83.4(6)
C21 N16 C29 N21 -111.9(5)
C22 N16 C29 N21 76.7(6)
C21 N16 C29 C30 -0.9(6)
C22 N16 C29 C30 -172.3(5)
C36 N21 C29 N16 115.8(5)
C28 N21 C29 N16 -81.8(6)
C36 N21 C29 C30 4.3(6)
C28 N21 C29 C30 166.7(5)
C36 N22 C30 N15 -112.4(6)
C31 N22 C30 N15 78.1(7)
C36 N22 C30 C29 -1.3(6)
C31 N22 C30 C29 -170.9(5)
C21 N15 C30 N22 113.3(5)
C20 N15 C30 N22 -73.6(7)
C21 N15 C30 C29 1.4(6)
C20 N15 C30 C29 174.5(5)
N16 C29 C30 N22 -120.1(5)
N21 C29 C30 N22 -1.8(5)
N16 C29 C30 N15 -0.2(5)
N21 C29 C30 N15 118.1(5)
C32 N23 C31 N22 -108.0(6)
C35 N23 C31 N22 85.0(6)
C36 N22 C31 N23 102.5(6)
C30 N22 C31 N23 -88.9(7)
C31 N23 C32 O10 2.1(10)
C35 N23 C32 O10 170.4(6)
C31 N23 C32 N24 -173.3(5)
C35 N23 C32 N24 -5.1(7)
C33 N24 C32 O10 1.5(10)
C34 N24 C32 O10 -172.3(6)
C33 N24 C32 N23 176.9(5)
C34 N24 C32 N23 3.2(7)
C32 N24 C33 N11 103.4(7)
C34 N24 C33 N11 -83.5(8)
C15 N11 C33 N24 -101.6(7)
C16 N11 C33 N24 88.3(8)
C19 N13 C34 N24 115.7(6)
C18 N13 C34 N24 -78.2(7)
C19 N13 C34 C35 3.4(6)
C18 N13 C34 C35 169.4(5)
C32 N24 C34 N13 -113.0(6)
C33 N24 C34 N13 73.3(7)
C32 N24 C34 C35 -0.2(6)
C33 N24 C34 C35 -174.0(5)
C19 N14 C35 N23 -112.5(5)
C20 N14 C35 N23 80.9(7)
C19 N14 C35 C34 -1.7(6)
C20 N14 C35 C34 -168.3(5)
C32 N23 C35 N14 115.1(6)
C31 N23 C35 N14 -76.6(6)
C32 N23 C35 C34 4.8(6)
C31 N23 C35 C34 173.0(5)
N13 C34 C35 N14 -1.0(6)
N24 C34 C35 N14 -121.4(4)
N13 C34 C35 N23 117.8(5)
N24 C34 C35 N23 -2.6(6)
C30 N22 C36 O11 -172.5(6)
C31 N22 C36 O11 -2.6(10)
C30 N22 C36 N21 4.2(7)
C31 N22 C36 N21 174.1(5)
C28 N21 C36 O11 8.4(9)
C29 N21 C36 O11 171.3(6)
C28 N21 C36 N22 -168.3(5)
C29 N21 C36 N22 -5.4(6)
C26 N19 C37 N100 -92.3(6)
C25 N19 C37 N100 89.4(6)
C1 N100 C37 N19 100.8(6)
C3 N100 C37 N19 -91.8(6)
C4 N4 C38 N6 111.6(5)
C5 N4 C38 N6 -86.8(6)
C9 N6 C38 N4 -103.2(6)
C8 N6 C38 N4 86.3(6)
Dy1 O32 N30 O31 -178.5(6)
Dy1 O32 N30 O33 2.7(5)
O12 Dy1 N30 O31 127(16)
O22 Dy1 N30 O31 -144(16)
O24 Dy1 N30 O31 -55(16)
O21 Dy1 N30 O31 -140(16)
O23 Dy1 N30 O31 20(16)
O07 Dy1 N30 O31 47(16)
O33 Dy1 N30 O31 -43(16)
O32 Dy1 N30 O31 139(16)
O12 Dy1 N30 O33 170.9(3)
O22 Dy1 N30 O33 -100.9(4)
O24 Dy1 N30 O33 -11.3(4)
O21 Dy1 N30 O33 -96.2(4)
O23 Dy1 N30 O33 63.4(4)
O07 Dy1 N30 O33 90.1(3)
O32 Dy1 N30 O33 -177.1(5)
O12 Dy1 N30 O32 -12.0(3)
O22 Dy1 N30 O32 76.3(4)
O24 Dy1 N30 O32 165.9(3)
O21 Dy1 N30 O32 80.9(3)
O23 Dy1 N30 O32 -119.5(4)
O07 Dy1 N30 O32 -92.8(3)
O33 Dy1 N30 O32 177.1(5)
O31 N30 O33 Dy1 178.4(6)
O32 N30 O33 Dy1 -2.7(5)
O12 Dy1 O33 N30 -11.7(4)
O22 Dy1 O33 N30 113.4(4)
O24 Dy1 O33 N30 168.2(4)
O21 Dy1 O33 N30 77.5(3)
O23 Dy1 O33 N30 -136.0(3)
O07 Dy1 O33 N30 -82.7(3)
O32 Dy1 O33 N30 1.6(3)
